data_7232628
loop_
_publ_author_name
'Emerson, Adrian J.'
'Knowles, Gregory P.'
'Chaffee, Alan L.'
'Batten, Stuart R.'
'Turner, David R.'

_publ_section_title
;
 p-Xylylenediamine derived ligands as flexible connectors in the design of
 porous coordination polymers
;
_journal_issue 19
_journal_name_full CrystEngComm
_journal_page_first 3074
_journal_paper_doi 10.1039/C9CE00371A
_journal_volume 21
_journal_year 2019
_chemical_formula_moiety 'C40 H36 Cd2 N2 O10'
_chemical_formula_sum 'C40 H36 Cd2 N2 O10'
_chemical_formula_weight 929.51
_space_group_crystal_system monoclinic
_space_group_IT_number 14
_space_group_name_Hall '-P 2yn'
_space_group_name_H-M_alt 'P 1 21/n 1'
_symmetry_space_group_name_Hall '-P 2yn'
_symmetry_space_group_name_H-M 'P 1 21/n 1'
_atom_sites_solution_hydrogens mixed
_atom_sites_solution_primary dual
_audit_creation_date 2018-12-05
_audit_creation_method
;
Olex2 1.2
(compiled 2018.05.29 svn.r3508 for OlexSys, GUI svn.r5506)
;
_audit_update_record
;
2018-12-05 deposited with the CCDC.    2019-04-17 downloaded from the CCDC.
;
_cell_angle_alpha 90
_cell_angle_beta 95.04(3)
_cell_angle_gamma 90
_cell_formula_units_Z 4
_cell_length_a 19.276(4)
_cell_length_b 13.237(3)
_cell_length_c 19.747(4)
_cell_measurement_reflns_used 11885
_cell_measurement_temperature 100
_cell_measurement_theta_max 27.901
_cell_measurement_theta_min 1.855
_cell_volume 5019.1(19)
_computing_cell_refinement 'XDS (Kabsch, 1993)'
_computing_data_collection 'BluIce (McPhillips, 2002)'
_computing_data_reduction 'XDS (Kabsch, 1993)'
_computing_molecular_graphics 'Olex2 (Dolomanov et al., 2009)'
_computing_publication_material 'Olex2 (Dolomanov et al., 2009)'
_computing_structure_refinement 'ShelXL (Sheldrick, 2015)'
_computing_structure_solution 'ShelXT (Sheldrick, 2015)'
_diffrn_ambient_temperature 100.0
_diffrn_measured_fraction_theta_full 0.996
_diffrn_measured_fraction_theta_max 0.990
_diffrn_measurement_device_type 'ADSC Quantum 210r'
_diffrn_measurement_method 'Phi Scan'
_diffrn_radiation_type Synchrotron
_diffrn_radiation_wavelength 0.7108
_diffrn_reflns_av_R_equivalents 0.0839
_diffrn_reflns_av_unetI/netI 0.0653
_diffrn_reflns_Laue_measured_fraction_full 0.996
_diffrn_reflns_Laue_measured_fraction_max 0.990
_diffrn_reflns_limit_h_max 23
_diffrn_reflns_limit_h_min -25
_diffrn_reflns_limit_k_max 17
_diffrn_reflns_limit_k_min -16
_diffrn_reflns_limit_l_max 25
_diffrn_reflns_limit_l_min -25
_diffrn_reflns_number 41827
_diffrn_reflns_point_group_measured_fraction_full 0.996
_diffrn_reflns_point_group_measured_fraction_max 0.990
_diffrn_reflns_theta_full 25.000
_diffrn_reflns_theta_max 27.901
_diffrn_reflns_theta_min 1.855
_diffrn_source 'MX1 Beamline Australian Synchrotron'
_exptl_absorpt_coefficient_mu 0.893
_exptl_absorpt_correction_type none
_exptl_crystal_colour 'clear light colourless'
_exptl_crystal_colour_lustre clear
_exptl_crystal_colour_modifier light
_exptl_crystal_colour_primary colourless
_exptl_crystal_density_diffrn 1.230
_exptl_crystal_density_method 'not measured'
_exptl_crystal_description block
_exptl_crystal_F_000 1864
_exptl_crystal_recrystallization_method 'From reaction mixture'
_exptl_crystal_size_max 0.01
_exptl_crystal_size_mid 0.01
_exptl_crystal_size_min 0.01
_platon_squeeze_details (replace
_refine_diff_density_max 4.043
_refine_diff_density_min -1.784
_refine_diff_density_rms 0.183
_refine_ls_extinction_method none
_refine_ls_goodness_of_fit_ref 1.051
_refine_ls_hydrogen_treatment mixed
_refine_ls_matrix_type full
_refine_ls_number_parameters 499
_refine_ls_number_reflns 11879
_refine_ls_number_restraints 12
_refine_ls_restrained_S_all 1.052
_refine_ls_R_factor_all 0.1559
_refine_ls_R_factor_gt 0.1090
_refine_ls_shift/su_max 0.001
_refine_ls_shift/su_mean 0.000
_refine_ls_structure_factor_coef Fsqd
_refine_ls_weighting_details 'w=1/[\s^2^(Fo^2^)+(0.1653P)^2^+36.6194P] where P=(Fo^2^+2Fc^2^)/3'
_refine_ls_weighting_scheme calc
_refine_ls_wR_factor_gt 0.3039
_refine_ls_wR_factor_ref 0.3355
_reflns_Friedel_coverage 0.000
_reflns_number_gt 7128
_reflns_number_total 11879
_reflns_threshold_expression 'I > 2\s(I)'
_cod_data_source_file c9ce00371a2.cif
_cod_data_source_block 6
_cod_depositor_comments 'Adding full bibliography for 7232624--7232630.cif.'
_cod_original_cell_volume 5019.1(17)
_cod_database_code 7232628
_shelx_shelxl_version_number 2018/3
_shelx_space_group_comment
;
The symmetry employed for this shelxl refinement is uniquely defined
by the following loop, which should always be used as a source of
symmetry information in preference to the above space-group names.
They are only intended as comments.
;
_shelx_estimated_absorpt_t_max 0.991
_shelx_estimated_absorpt_t_min 0.991
_olex2_refinement_description
;
1. Fixed Uiso
 At 1.2 times of:
  All C(H) groups, All C(H,H) groups
 At 1.5 times of:
  All O(H,H) groups
2. Restrained distances
 O9-H9A
 0.84 with sigma of 0.001
 O9-H9B
 0.84 with sigma of 0.001
 Cd1-H9B
 3.1 with sigma of 0.02
 H10A-O10
 0.84 with sigma of 0.001
 O10-H10B
 0.84 with sigma of 0.001
 H10A-Cd2
 3.1 with sigma of 0.02
 H10B-Cd2
 3.1 with sigma of 0.02
 H10B_$1-O9
 2.75 with sigma of 0.02
 H9B_$2-O10_$3
 2.7 with sigma of 0.02
 H9A-H9B
 1.5 with sigma of 0.04
 H9A-Cd1
 3.1 with sigma of 0.04
 H10A-H10B
 1.5 with sigma of 0.04
3.a Secondary CH2 refined with riding coordinates:
 C1(H1A,H1B), C8(H8A,H8B), C9(H9C,H9D), C17(H17A,H17B), C25(H25A,H25B),
 C33(H33A,H33B)
3.b Aromatic/amide H refined with riding coordinates:
 C3(H3), C4(H4), C6(H6), C7(H7), C11(H11), C12(H12), C14(H14), C15(H15),
 C19(H19), C20(H20), C22(H22), C23(H23), C27(H27), C28(H28), C30(H30), C31(H31),
  C35(H35), C36(H36), C38(H38), C39(H39)
;
_olex2_submission_special_instructions 'No special instructions were received'

loop_
_space_group_symop_operation_xyz
'x, y, z'
'-x+1/2, y+1/2, -z+1/2'
'-x, -y, -z'
'x-1/2, -y-1/2, z-1/2'

loop_
_atom_site_label
_atom_site_type_symbol
_atom_site_fract_x
_atom_site_fract_y
_atom_site_fract_z
_atom_site_U_iso_or_equiv
_atom_site_adp_type
_atom_site_occupancy
_atom_site_site_symmetry_order
_atom_site_calc_flag
_atom_site_refinement_flags_posn
Cd1 Cd 0.29876(4) 0.14582(5) 0.29658(4) 0.0536(3) Uani 1 1 d D
Cd2 Cd 0.69750(4) 0.13273(5) 0.71066(4) 0.0525(3) Uani 1 1 d D
O1 O 0.2813(4) 0.3433(5) 0.3030(3) 0.0519(18) Uani 1 1 d .
O2 O 0.2771(4) 0.2336(6) 0.3874(4) 0.063(2) Uani 1 1 d .
O3 O -0.1160(4) 0.3405(6) 0.7201(5) 0.068(2) Uani 1 1 d .
O4 O -0.1587(4) 0.4894(5) 0.7351(4) 0.057(2) Uani 1 1 d .
O5 O 0.6131(4) 0.2269(6) 0.7464(5) 0.073(2) Uani 1 1 d .
O6 O 0.6968(3) 0.3368(5) 0.7246(4) 0.0485(16) Uani 1 1 d .
O7 O 0.2726(4) 0.3494(5) 1.1253(4) 0.0586(19) Uani 1 1 d .
O8 O 0.2528(5) 0.5020(5) 1.1616(4) 0.067(2) Uani 1 1 d .
O9 O 0.4021(7) 0.1067(14) 0.3735(6) 0.157(7) Uani 1 1 d D
H9A H 0.404(3) 0.122(8) 0.4149(13) 0.236 Uiso 1 1 d DR
H9B H 0.4415(7) 0.0846(19) 0.3655(17) 0.236 Uiso 1 1 d DR
O10 O 0.6078(6) 0.1028(13) 0.6143(6) 0.134(5) Uani 1 1 d D
H10A H 0.5646(10) 0.110(14) 0.615(3) 0.201 Uiso 1 1 d DR
H10B H 0.6154(16) 0.084(2) 0.5750(7) 0.201 Uiso 1 1 d DR
N1 N 0.1489(4) 0.6233(6) 0.5855(4) 0.0440(17) Uani 1 1 d .
N2 N 0.4070(4) 0.6214(6) 0.8572(4) 0.0462(18) Uani 1 1 d .
C1 C 0.1393(5) 0.7018(7) 0.6367(5) 0.046(2) Uani 1 1 d .
H1A H 0.094356 0.690370 0.656326 0.055 Uiso 1 1 calc R
H1B H 0.137046 0.768757 0.614338 0.055 Uiso 1 1 calc R
C2 C 0.1965(5) 0.7022(7) 0.6926(5) 0.044(2) Uani 1 1 d .
C3 C 0.2180(6) 0.6151(8) 0.7261(6) 0.056(3) Uani 1 1 d .
H3 H 0.196542 0.553066 0.711896 0.067 Uiso 1 1 calc R
C4 C 0.2685(6) 0.6136(8) 0.7789(5) 0.055(3) Uani 1 1 d .
H4 H 0.280802 0.550730 0.799792 0.066 Uiso 1 1 calc R
C5 C 0.3024(5) 0.6992(8) 0.8030(5) 0.048(2) Uani 1 1 d .
C6 C 0.2812(7) 0.7902(7) 0.7685(7) 0.074(4) Uani 1 1 d .
H6 H 0.302971 0.852265 0.782009 0.089 Uiso 1 1 calc R
C7 C 0.2284(7) 0.7886(7) 0.7148(6) 0.069(4) Uani 1 1 d .
H7 H 0.214578 0.850455 0.693258 0.083 Uiso 1 1 calc R
C8 C 0.3561(5) 0.6993(8) 0.8612(5) 0.051(2) Uani 1 1 d .
H8A H 0.379864 0.765686 0.863373 0.061 Uiso 1 1 calc R
H8B H 0.333114 0.690742 0.903740 0.061 Uiso 1 1 calc R
C9 C 0.2069(5) 0.6469(7) 0.5464(5) 0.043(2) Uani 1 1 d .
H9C H 0.248344 0.662316 0.577898 0.051 Uiso 1 1 calc R
H9D H 0.195513 0.708038 0.518706 0.051 Uiso 1 1 calc R
C10 C 0.2245(5) 0.5603(7) 0.4992(5) 0.043(2) Uani 1 1 d .
C11 C 0.2452(5) 0.5826(8) 0.4353(5) 0.051(2) Uani 1 1 d .
H11 H 0.248444 0.651007 0.421440 0.061 Uiso 1 1 calc R
C12 C 0.2612(6) 0.5061(7) 0.3918(5) 0.048(2) Uani 1 1 d .
H12 H 0.274848 0.522420 0.348064 0.058 Uiso 1 1 calc R
C13 C 0.2576(5) 0.4072(8) 0.4110(5) 0.045(2) Uani 1 1 d .
C14 C 0.2389(5) 0.3824(8) 0.4762(5) 0.049(2) Uani 1 1 d .
H14 H 0.236375 0.313765 0.489924 0.059 Uiso 1 1 calc R
C15 C 0.2241(5) 0.4602(8) 0.5207(4) 0.044(2) Uani 1 1 d .
H15 H 0.213835 0.444669 0.565679 0.053 Uiso 1 1 calc R
C16 C 0.2719(6) 0.3230(8) 0.3642(5) 0.053(2) Uani 1 1 d .
C17 C 0.0829(5) 0.6086(8) 0.5398(4) 0.045(2) Uani 1 1 d .
H17A H 0.066394 0.674457 0.520869 0.054 Uiso 1 1 calc R
H17B H 0.091974 0.563632 0.501485 0.054 Uiso 1 1 calc R
C18 C 0.0287(4) 0.5629(7) 0.5798(4) 0.0413(19) Uani 1 1 d .
C19 C 0.0332(6) 0.4624(8) 0.6012(6) 0.059(3) Uani 1 1 d .
H19 H 0.070252 0.421678 0.587821 0.070 Uiso 1 1 calc R
C20 C -0.0140(6) 0.4211(8) 0.6407(6) 0.058(3) Uani 1 1 d .
H20 H -0.009559 0.352363 0.654213 0.069 Uiso 1 1 calc R
C21 C -0.0683(5) 0.4785(7) 0.6612(5) 0.042(2) Uani 1 1 d .
C22 C -0.0766(5) 0.5756(8) 0.6381(5) 0.052(2) Uani 1 1 d .
H22 H -0.115068 0.614754 0.649818 0.062 Uiso 1 1 calc R
C23 C -0.0290(5) 0.6163(7) 0.5980(5) 0.048(2) Uani 1 1 d .
H23 H -0.035807 0.683580 0.581975 0.058 Uiso 1 1 calc R
C24 C -0.1181(5) 0.4324(8) 0.7085(5) 0.045(2) Uani 1 1 d .
C25 C 0.4493(5) 0.6420(8) 0.8002(5) 0.049(2) Uani 1 1 d .
H25A H 0.477866 0.703119 0.810712 0.059 Uiso 1 1 calc R
H25B H 0.417932 0.656256 0.758895 0.059 Uiso 1 1 calc R
C26 C 0.4975(5) 0.5542(8) 0.7855(5) 0.051(2) Uani 1 1 d .
C27 C 0.4756(5) 0.4536(7) 0.7912(5) 0.047(2) Uani 1 1 d .
H27 H 0.430318 0.438590 0.804011 0.057 Uiso 1 1 calc R
C28 C 0.5211(5) 0.3769(8) 0.7780(5) 0.050(2) Uani 1 1 d .
H28 H 0.507935 0.308292 0.782982 0.060 Uiso 1 1 calc R
C29 C 0.5867(5) 0.4006(8) 0.7571(5) 0.049(2) Uani 1 1 d .
C30 C 0.6074(6) 0.4972(7) 0.7496(6) 0.053(3) Uani 1 1 d .
H30 H 0.652046 0.511574 0.735138 0.064 Uiso 1 1 calc R
C31 C 0.5613(6) 0.5771(7) 0.7637(5) 0.050(2) Uani 1 1 d .
H31 H 0.574577 0.645458 0.758066 0.060 Uiso 1 1 calc R
C32 C 0.6358(6) 0.3150(8) 0.7429(5) 0.055(3) Uani 1 1 d .
C33 C 0.4521(5) 0.6147(8) 0.9209(5) 0.049(2) Uani 1 1 d .
H33A H 0.468841 0.682911 0.934874 0.059 Uiso 1 1 calc R
H33B H 0.493207 0.572214 0.913962 0.059 Uiso 1 1 calc R
C34 C 0.4112(5) 0.5680(8) 0.9772(5) 0.045(2) Uani 1 1 d .
C35 C 0.3982(5) 0.4643(8) 0.9784(5) 0.049(2) Uani 1 1 d .
H35 H 0.417502 0.420734 0.946755 0.059 Uiso 1 1 calc R
C36 C 0.3576(5) 0.4259(8) 1.0257(5) 0.052(2) Uani 1 1 d .
H36 H 0.348879 0.355273 1.025475 0.062 Uiso 1 1 calc R
C37 C 0.3290(5) 0.4835(7) 1.0731(4) 0.042(2) Uani 1 1 d .
C38 C 0.3444(6) 0.5886(8) 1.0734(5) 0.056(3) Uani 1 1 d .
H38 H 0.327031 0.631816 1.106358 0.068 Uiso 1 1 calc R
C39 C 0.3847(5) 0.6268(8) 1.0256(5) 0.051(2) Uani 1 1 d .
H39 H 0.394664 0.697057 1.026226 0.061 Uiso 1 1 calc R
C40 C 0.2832(6) 0.4413(7) 1.1223(5) 0.049(2) Uani 1 1 d .

loop_
_atom_site_aniso_label
_atom_site_aniso_U_11
_atom_site_aniso_U_22
_atom_site_aniso_U_33
_atom_site_aniso_U_23
_atom_site_aniso_U_13
_atom_site_aniso_U_12
Cd1 0.0714(5) 0.0342(4) 0.0597(5) -0.0036(3) 0.0302(4) 0.0058(3)
Cd2 0.0706(5) 0.0350(4) 0.0554(4) -0.0061(3) 0.0248(4) 0.0010(3)
O1 0.063(4) 0.049(4) 0.046(3) 0.005(3) 0.023(3) 0.029(3)
O2 0.086(6) 0.050(4) 0.055(4) 0.001(3) 0.026(4) 0.002(4)
O3 0.063(5) 0.048(4) 0.098(6) 0.011(4) 0.040(4) 0.004(4)
O4 0.074(5) 0.037(3) 0.067(5) 0.003(3) 0.041(4) 0.003(3)
O5 0.063(5) 0.047(4) 0.113(7) 0.004(4) 0.040(5) 0.009(4)
O6 0.038(3) 0.053(4) 0.055(4) -0.018(3) 0.008(3) 0.012(3)
O7 0.083(5) 0.043(4) 0.052(4) -0.001(3) 0.022(4) -0.013(4)
O8 0.101(6) 0.035(4) 0.071(5) 0.001(3) 0.049(5) -0.003(4)
O9 0.142(12) 0.26(2) 0.073(7) -0.011(10) 0.010(7) 0.087(13)
O10 0.095(8) 0.185(15) 0.119(10) -0.006(10) -0.015(8) 0.029(10)
N1 0.042(4) 0.051(4) 0.040(4) 0.003(3) 0.008(3) 0.014(4)
N2 0.043(4) 0.055(5) 0.042(4) -0.009(3) 0.012(3) -0.001(4)
C1 0.051(5) 0.042(5) 0.045(5) 0.000(4) 0.007(4) 0.007(4)
C2 0.045(5) 0.045(5) 0.044(5) 0.000(4) 0.011(4) 0.008(4)
C3 0.067(7) 0.038(5) 0.059(6) 0.002(4) -0.018(5) -0.004(5)
C4 0.061(6) 0.042(5) 0.058(6) 0.007(4) -0.015(5) -0.001(5)
C5 0.048(5) 0.051(5) 0.045(5) -0.009(4) 0.008(4) 0.007(4)
C6 0.099(10) 0.016(4) 0.102(9) 0.005(5) -0.021(8) 0.000(5)
C7 0.092(9) 0.016(4) 0.090(8) 0.003(4) -0.040(7) -0.003(5)
C8 0.058(6) 0.045(5) 0.053(5) -0.011(4) 0.017(5) -0.007(5)
C9 0.044(5) 0.040(5) 0.045(5) 0.004(4) 0.007(4) 0.005(4)
C10 0.044(5) 0.043(5) 0.044(5) -0.001(4) 0.011(4) 0.006(4)
C11 0.053(6) 0.049(5) 0.054(5) 0.006(4) 0.024(5) 0.005(5)
C12 0.061(6) 0.045(5) 0.043(5) 0.006(4) 0.029(4) 0.005(4)
C13 0.035(5) 0.058(6) 0.044(5) 0.003(4) 0.008(4) 0.005(4)
C14 0.055(6) 0.042(5) 0.052(5) 0.005(4) 0.020(4) 0.006(4)
C15 0.046(5) 0.052(5) 0.036(4) 0.002(4) 0.015(4) 0.004(4)
C16 0.060(6) 0.051(6) 0.052(5) 0.001(4) 0.031(5) 0.001(5)
C17 0.045(5) 0.057(6) 0.032(4) 0.007(4) 0.004(4) 0.013(4)
C18 0.032(4) 0.053(5) 0.039(4) 0.000(4) 0.005(4) 0.005(4)
C19 0.060(7) 0.047(5) 0.073(7) 0.005(5) 0.029(6) 0.010(5)
C20 0.061(6) 0.050(6) 0.065(6) 0.015(5) 0.024(5) 0.019(5)
C21 0.049(5) 0.034(4) 0.045(5) -0.001(4) 0.013(4) 0.003(4)
C22 0.051(6) 0.052(6) 0.055(6) 0.010(4) 0.026(5) 0.016(5)
C23 0.054(6) 0.043(5) 0.049(5) 0.012(4) 0.020(4) 0.013(4)
C24 0.047(5) 0.050(5) 0.040(5) 0.003(4) 0.010(4) -0.004(4)
C25 0.049(5) 0.059(6) 0.040(5) -0.002(4) 0.007(4) -0.006(5)
C26 0.052(6) 0.058(6) 0.047(5) -0.010(4) 0.023(4) -0.010(5)
C27 0.049(5) 0.042(5) 0.052(5) -0.004(4) 0.010(4) -0.002(4)
C28 0.052(6) 0.052(5) 0.048(5) -0.006(4) 0.014(4) -0.006(5)
C29 0.056(6) 0.044(5) 0.050(5) 0.005(4) 0.020(4) 0.006(4)
C30 0.054(6) 0.047(5) 0.063(6) 0.001(4) 0.029(5) 0.001(4)
C31 0.065(6) 0.038(5) 0.050(5) -0.005(4) 0.023(5) -0.004(4)
C32 0.068(7) 0.047(5) 0.054(6) 0.004(4) 0.028(5) 0.002(5)
C33 0.047(5) 0.056(6) 0.046(5) -0.008(4) 0.013(4) -0.012(5)
C34 0.040(5) 0.056(6) 0.040(5) -0.003(4) 0.010(4) -0.007(4)
C35 0.058(6) 0.045(5) 0.046(5) -0.009(4) 0.015(4) -0.002(5)
C36 0.056(6) 0.051(5) 0.050(5) -0.003(4) 0.014(5) 0.001(5)
C37 0.052(5) 0.037(4) 0.037(4) -0.003(3) 0.009(4) -0.004(4)
C38 0.076(7) 0.053(6) 0.043(5) -0.013(4) 0.024(5) -0.005(5)
C39 0.057(6) 0.050(5) 0.046(5) -0.013(4) 0.012(4) -0.012(5)
C40 0.070(7) 0.035(5) 0.045(5) 0.000(4) 0.016(5) -0.001(4)

loop_
_atom_type_symbol
_atom_type_description
_atom_type_scat_dispersion_real
_atom_type_scat_dispersion_imag
_atom_type_scat_source
C C 0.0033 0.0016 'International Tables Vol C Tables 4.2.6.8 and 6.1.1.4'
H H 0.0000 0.0000 'International Tables Vol C Tables 4.2.6.8 and 6.1.1.4'
Cd Cd -0.7940 1.1970 'International Tables Vol C Tables 4.2.6.8 and 6.1.1.4'
N N 0.0061 0.0033 'International Tables Vol C Tables 4.2.6.8 and 6.1.1.4'
O O 0.0106 0.0060 'International Tables Vol C Tables 4.2.6.8 and 6.1.1.4'

loop_
_geom_angle_atom_site_label_1
_geom_angle_atom_site_label_2
_geom_angle_atom_site_label_3
_geom_angle
_geom_angle_site_symmetry_1
_geom_angle_site_symmetry_3
O1 Cd1 C24 120.0(3) . 4_665
O2 Cd1 O1 53.6(2) . .
O2 Cd1 O3 132.7(3) . 4_665
O2 Cd1 O4 156.9(3) . 4_665
O2 Cd1 O6 103.5(3) . 4_565
O2 Cd1 O8 91.5(3) . 2_546
O2 Cd1 O9 79.0(4) . .
O2 Cd1 C24 154.0(3) . 4_665
O3 Cd1 O1 93.1(2) 4_665 .
O3 Cd1 O4 55.1(2) 4_665 4_665
O3 Cd1 O6 101.7(3) 4_665 4_565
O3 Cd1 O9 80.6(4) 4_665 .
O3 Cd1 C24 27.6(3) 4_665 4_665
O4 Cd1 O1 146.1(2) 4_665 .
O4 Cd1 O9 81.8(4) 4_665 .
O4 Cd1 C24 27.5(3) 4_665 4_665
O6 Cd1 O1 80.0(3) 4_565 .
O6 Cd1 O4 94.3(3) 4_565 4_665
O6 Cd1 O9 173.3(5) 4_565 .
O6 Cd1 C24 99.4(3) 4_565 4_665
O8 Cd1 O1 137.0(2) 2_546 .
O8 Cd1 O3 129.7(3) 2_546 4_665
O8 Cd1 O4 74.9(2) 2_546 4_665
O8 Cd1 O6 86.2(3) 2_546 4_565
O8 Cd1 O9 87.6(5) 2_546 .
O8 Cd1 C24 102.3(3) 2_546 4_665
O9 Cd1 O1 106.2(5) . .
O9 Cd1 C24 79.6(3) . 4_665
O1 Cd2 O10 178.4(4) 4_666 .
O1 Cd2 C40 97.7(3) 4_666 4_665
O4 Cd2 O1 88.9(3) 2_546 4_666
O4 Cd2 O10 89.6(5) 2_546 .
O4 Cd2 C40 104.0(3) 2_546 4_665
O5 Cd2 O1 98.7(3) . 4_666
O5 Cd2 O4 92.2(3) . 2_546
O5 Cd2 O7 134.0(3) . 4_665
O5 Cd2 O8 159.9(3) . 4_665
O5 Cd2 O10 81.5(4) . .
O5 Cd2 C40 157.2(3) . 4_665
O7 Cd2 O1 96.9(3) 4_665 4_666
O7 Cd2 O4 131.3(2) 4_665 2_546
O7 Cd2 O8 56.0(2) 4_665 4_665
O7 Cd2 O10 84.0(4) 4_665 .
O7 Cd2 C40 27.3(3) 4_665 4_665
O8 Cd2 O1 96.7(3) 4_665 4_666
O8 Cd2 O4 75.3(2) 4_665 2_546
O8 Cd2 O10 82.7(4) 4_665 .
O8 Cd2 C40 28.7(3) 4_665 4_665
O10 Cd2 C40 82.6(4) . 4_665
Cd2 O1 Cd1 100.3(3) 4_565 .
C16 O1 Cd1 82.2(6) . .
C16 O1 Cd2 128.5(7) . 4_565
C16 O2 Cd1 102.2(6) . .
C24 O3 Cd1 91.8(6) . 4_566
Cd2 O4 Cd1 104.0(3) 2_556 4_566
C24 O4 Cd1 91.0(6) . 4_566
C24 O4 Cd2 158.6(7) . 2_556
C32 O5 Cd2 103.7(6) . .
C32 O6 Cd1 126.1(7) . 4_666
C40 O7 Cd2 92.9(6) . 4_566
Cd2 O8 Cd1 104.6(3) 4_566 2_556
C40 O8 Cd1 161.7(7) . 2_556
C40 O8 Cd2 91.3(5) . 4_566
Cd1 O9 H9A 121(3) . .
Cd1 O9 H9B 131(2) . .
H9A O9 H9B 108(4) . .
Cd2 O10 H10A 127(2) . .
Cd2 O10 H10B 126(2) . .
H10A O10 H10B 107(3) . .
C1 N1 C17 110.6(7) . .
C9 N1 C1 111.3(8) . .
C9 N1 C17 111.0(7) . .
C8 N2 C25 109.8(8) . .
C8 N2 C33 110.8(8) . .
C33 N2 C25 109.9(7) . .
N1 C1 H1A 109.1 . .
N1 C1 H1B 109.1 . .
N1 C1 C2 112.4(8) . .
H1A C1 H1B 107.9 . .
C2 C1 H1A 109.1 . .
C2 C1 H1B 109.1 . .
C3 C2 C1 121.7(9) . .
C7 C2 C1 121.9(9) . .
C7 C2 C3 116.3(9) . .
C2 C3 H3 118.5 . .
C4 C3 C2 123.0(10) . .
C4 C3 H3 118.5 . .
C3 C4 H4 118.7 . .
C3 C4 C5 122.7(10) . .
C5 C4 H4 118.7 . .
C4 C5 C6 115.1(10) . .
C4 C5 C8 123.4(10) . .
C6 C5 C8 121.4(10) . .
C5 C6 H6 119.8 . .
C7 C6 C5 120.4(9) . .
C7 C6 H6 119.8 . .
C2 C7 C6 122.4(9) . .
C2 C7 H7 118.8 . .
C6 C7 H7 118.8 . .
N2 C8 C5 113.2(8) . .
N2 C8 H8A 108.9 . .
N2 C8 H8B 108.9 . .
C5 C8 H8A 108.9 . .
C5 C8 H8B 108.9 . .
H8A C8 H8B 107.8 . .
N1 C9 H9C 109.1 . .
N1 C9 H9D 109.1 . .
N1 C9 C10 112.6(8) . .
H9C C9 H9D 107.8 . .
C10 C9 H9C 109.1 . .
C10 C9 H9D 109.1 . .
C11 C10 C9 119.3(9) . .
C11 C10 C15 119.2(8) . .
C15 C10 C9 121.4(8) . .
C10 C11 H11 119.7 . .
C12 C11 C10 120.5(9) . .
C12 C11 H11 119.7 . .
C11 C12 H12 119.6 . .
C13 C12 C11 120.7(8) . .
C13 C12 H12 119.6 . .
C12 C13 C14 120.1(9) . .
C12 C13 C16 121.9(8) . .
C14 C13 C16 118.0(9) . .
C13 C14 H14 120.5 . .
C15 C14 C13 119.0(9) . .
C15 C14 H14 120.5 . .
C10 C15 C14 120.3(8) . .
C10 C15 H15 119.9 . .
C14 C15 H15 119.9 . .
O1 C16 O2 122.0(9) . .
O1 C16 C13 118.9(9) . .
O2 C16 C13 119.1(9) . .
N1 C17 H17A 109.8 . .
N1 C17 H17B 109.8 . .
H17A C17 H17B 108.3 . .
C18 C17 N1 109.2(7) . .
C18 C17 H17A 109.8 . .
C18 C17 H17B 109.8 . .
C19 C18 C17 121.2(8) . .
C23 C18 C17 122.9(9) . .
C23 C18 C19 116.0(8) . .
C18 C19 H19 119.1 . .
C20 C19 C18 121.8(9) . .
C20 C19 H19 119.1 . .
C19 C20 H20 119.7 . .
C19 C20 C21 120.5(10) . .
C21 C20 H20 119.7 . .
C20 C21 C24 119.5(8) . .
C22 C21 C20 119.2(9) . .
C22 C21 C24 121.3(8) . .
C21 C22 H22 120.1 . .
C21 C22 C23 119.8(9) . .
C23 C22 H22 120.1 . .
C18 C23 H23 118.7 . .
C22 C23 C18 122.6(9) . .
C22 C23 H23 118.7 . .
O3 C24 Cd1 60.7(5) . 4_566
O3 C24 C21 119.7(8) . .
O4 C24 Cd1 61.4(5) . 4_566
O4 C24 O3 122.1(9) . .
O4 C24 C21 118.1(8) . .
C21 C24 Cd1 177.2(7) . 4_566
N2 C25 H25A 109.0 . .
N2 C25 H25B 109.0 . .
N2 C25 C26 113.0(8) . .
H25A C25 H25B 107.8 . .
C26 C25 H25A 109.0 . .
C26 C25 H25B 109.0 . .
C27 C26 C25 120.8(8) . .
C31 C26 C25 117.9(9) . .
C31 C26 C27 121.2(9) . .
C26 C27 H27 120.6 . .
C28 C27 C26 118.7(9) . .
C28 C27 H27 120.6 . .
C27 C28 H28 120.1 . .
C27 C28 C29 119.7(10) . .
C29 C28 H28 120.1 . .
C28 C29 C32 118.7(9) . .
C30 C29 C28 121.8(9) . .
C30 C29 C32 119.4(9) . .
C29 C30 H30 120.5 . .
C29 C30 C31 119.1(9) . .
C31 C30 H30 120.5 . .
C26 C31 C30 119.3(9) . .
C26 C31 H31 120.3 . .
C30 C31 H31 120.3 . .
O5 C32 O6 123.7(9) . .
O5 C32 C29 117.3(9) . .
O6 C32 C29 118.8(9) . .
N2 C33 H33A 109.7 . .
N2 C33 H33B 109.7 . .
N2 C33 C34 109.8(8) . .
H33A C33 H33B 108.2 . .
C34 C33 H33A 109.7 . .
C34 C33 H33B 109.7 . .
C35 C34 C33 120.5(8) . .
C39 C34 C33 121.4(9) . .
C39 C34 C35 118.0(8) . .
C34 C35 H35 120.3 . .
C36 C35 C34 119.4(9) . .
C36 C35 H35 120.3 . .
C35 C36 H36 118.2 . .
C37 C36 C35 123.5(10) . .
C37 C36 H36 118.2 . .
C36 C37 C38 116.9(9) . .
C36 C37 C40 122.8(9) . .
C38 C37 C40 120.2(8) . .
C37 C38 H38 120.4 . .
C39 C38 C37 119.3(9) . .
C39 C38 H38 120.4 . .
C34 C39 C38 122.8(10) . .
C34 C39 H39 118.6 . .
C38 C39 H39 118.6 . .
O7 C40 Cd2 59.8(5) . 4_566
O7 C40 O8 119.8(9) . .
O7 C40 C37 121.0(8) . .
O8 C40 Cd2 60.0(5) . 4_566
O8 C40 C37 119.3(8) . .
C37 C40 Cd2 178.7(8) . 4_566

loop_
_geom_bond_atom_site_label_1
_geom_bond_atom_site_label_2
_geom_bond_distance
_geom_bond_site_symmetry_2
Cd1 O1 2.640(7) .
Cd1 O2 2.208(7) .
Cd1 O3 2.334(7) 4_665
Cd1 O4 2.350(6) 4_665
Cd1 O6 2.334(7) 4_565
Cd1 O8 2.332(7) 2_546
Cd1 O9 2.452(12) .
Cd1 C24 2.675(9) 4_665
Cd2 O1 2.348(7) 4_666
Cd2 O4 2.334(7) 2_546
Cd2 O5 2.214(7) .
Cd2 O7 2.328(7) 4_665
Cd2 O8 2.332(7) 4_665
Cd2 O10 2.488(11) .
Cd2 C40 2.691(9) 4_665
O1 C16 1.267(11) .
O2 C16 1.269(12) .
O3 C24 1.238(12) .
O4 C24 1.237(11) .
O5 C32 1.249(13) .
O6 C32 1.291(12) .
O7 C40 1.236(11) .
O8 C40 1.293(11) .
O9 H9A 0.8401(11) .
O9 H9B 0.8401(11) .
O10 H10A 0.8401(10) .
O10 H10B 0.8402(10) .
N1 C1 1.474(12) .
N1 C9 1.449(11) .
N1 C17 1.506(12) .
N2 C8 1.431(13) .
N2 C25 1.473(12) .
N2 C33 1.467(13) .
C1 H1A 0.9900 .
C1 H1B 0.9900 .
C1 C2 1.489(14) .
C2 C3 1.376(14) .
C2 C7 1.354(14) .
C3 H3 0.9500 .
C3 C4 1.362(14) .
C4 H4 0.9500 .
C4 C5 1.372(15) .
C5 C6 1.425(15) .
C5 C8 1.478(14) .
C6 H6 0.9500 .
C6 C7 1.405(16) .
C7 H7 0.9500 .
C8 H8A 0.9900 .
C8 H8B 0.9900 .
C9 H9C 0.9900 .
C9 H9D 0.9900 .
C9 C10 1.533(12) .
C10 C11 1.389(12) .
C10 C15 1.390(14) .
C11 H11 0.9500 .
C11 C12 1.379(13) .
C12 H12 0.9500 .
C12 C13 1.367(13) .
C13 C14 1.406(13) .
C13 C16 1.490(14) .
C14 H14 0.9500 .
C14 C15 1.399(13) .
C15 H15 0.9500 .
C17 H17A 0.9900 .
C17 H17B 0.9900 .
C17 C18 1.494(12) .
C18 C19 1.395(14) .
C18 C23 1.391(12) .
C19 H19 0.9500 .
C19 C20 1.365(14) .
C20 H20 0.9500 .
C20 C21 1.382(13) .
C21 C22 1.369(13) .
C21 C24 1.524(12) .
C22 H22 0.9500 .
C22 C23 1.373(13) .
C23 H23 0.9500 .
C25 H25A 0.9900 .
C25 H25B 0.9900 .
C25 C26 1.531(14) .
C26 C27 1.405(14) .
C26 C31 1.371(13) .
C27 H27 0.9500 .
C27 C28 1.383(14) .
C28 H28 0.9500 .
C28 C29 1.400(13) .
C29 C30 1.351(14) .
C29 C32 1.518(14) .
C30 H30 0.9500 .
C30 C31 1.425(13) .
C31 H31 0.9500 .
C33 H33A 0.9900 .
C33 H33B 0.9900 .
C33 C34 1.548(12) .
C34 C35 1.396(14) .
C34 C39 1.366(13) .
C35 H35 0.9500 .
C35 C36 1.369(13) .
C36 H36 0.9500 .
C36 C37 1.360(13) .
C37 C38 1.423(13) .
C37 C40 1.478(13) .
C38 H38 0.9500 .
C38 C39 1.370(14) .
C39 H39 0.9500 .

loop_
_platon_squeeze_void_nr
_platon_squeeze_void_average_x
_platon_squeeze_void_average_y
_platon_squeeze_void_average_z
_platon_squeeze_void_volume
_platon_squeeze_void_count_electrons
_platon_squeeze_void_content
1 0.000 -0.017 0.000 824 127 ' '
2 0.500 -0.010 0.500 824 127 ' '
